data_2224224
loop_
_publ_author_name
'Akriche, Samah'
'Rzaigui, Mohamed'

_publ_section_title
;
 2-Amino-5-nitropyridinium hydrogen selenate
;
_journal_coeditor_code HB5132
_journal_issue 12
_journal_name_full 'Acta Crystallographica Section E'
_journal_page_first o3009
_journal_page_last o3010
_journal_paper_doi 10.1107/S1600536809042354
_journal_volume 65
_journal_year 2009
_chemical_formula_iupac 'C5 H6 N3 O2 +, H O4 Se -'
_chemical_formula_moiety 'C5 H6 N3 O2 +, H O4 Se -'
_chemical_formula_sum 'C5 H7 N3 O6 Se'
_chemical_formula_weight 284.10
_chemical_name_systematic
;
2-Amino-5-nitropyridinium hydrogen selenate
;
_space_group_IT_number 61
_symmetry_cell_setting orthorhombic
_symmetry_space_group_name_Hall '-P 2ac 2ab'
_symmetry_space_group_name_H-M 'P b c a'
_atom_sites_solution_hydrogens geom
_atom_sites_solution_primary direct
_atom_sites_solution_secondary difmap
_audit_creation_method SHELXL-97
_cell_angle_alpha 90.00
_cell_angle_beta 90.00
_cell_angle_gamma 90.00
_cell_formula_units_Z 16
_cell_length_a 9.092(3)
_cell_length_b 13.416(2)
_cell_length_c 30.149(4)
_cell_measurement_reflns_used 25
_cell_measurement_temperature 298
_cell_measurement_theta_max 11
_cell_measurement_theta_min 9
_cell_volume 3677.5(14)
_computing_cell_refinement 'CAD-4 EXPRESS (Enraf--Nonius, 1994)'
_computing_data_collection 'CAD-4 EXPRESS (Enraf--Nonius, 1994)'
_computing_data_reduction 'XCAD4 (Harms & Wocadlo, 1995)'
_computing_molecular_graphics 'ORTEP-3 (Farrugia, 1997) and DIAMOND (Brandenburg & Putz, 2005)'
_computing_publication_material 'WinGX (Farrugia, 1999)'
_computing_structure_refinement 'SHELXL97 (Sheldrick, 2008)'
_computing_structure_solution 'SHELXS97 (Sheldrick, 2008)'
_diffrn_ambient_temperature 298
_diffrn_measured_fraction_theta_full 0.999
_diffrn_measured_fraction_theta_max 0.999
_diffrn_measurement_device '\k-geometry diffractometer'
_diffrn_measurement_device_type 'Enraf--Nonius TurboCAD-4'
_diffrn_measurement_method 'Non-profiled \w'
_diffrn_radiation_monochromator graphite
_diffrn_radiation_type Mok\a
_diffrn_radiation_wavelength 0.71073
_diffrn_reflns_av_R_equivalents 0.0754
_diffrn_reflns_av_sigmaI/netI 0.0863
_diffrn_reflns_limit_h_max 11
_diffrn_reflns_limit_h_min -10
_diffrn_reflns_limit_k_max 17
_diffrn_reflns_limit_k_min 0
_diffrn_reflns_limit_l_max 39
_diffrn_reflns_limit_l_min 0
_diffrn_reflns_number 8480
_diffrn_reflns_theta_full 27.98
_diffrn_reflns_theta_max 27.98
_diffrn_reflns_theta_min 2.62
_diffrn_standards_decay_% 6
_diffrn_standards_interval_time 120
_diffrn_standards_number 2
_exptl_absorpt_coefficient_mu 4.101
_exptl_absorpt_correction_T_max 0.444
_exptl_absorpt_correction_T_min 0.403
_exptl_absorpt_correction_type multi-scan
_exptl_absorpt_process_details '(Blessing, 1995)'
_exptl_crystal_colour yellow
_exptl_crystal_density_diffrn 2.052
_exptl_crystal_density_method 'not measured'
_exptl_crystal_description prism
_exptl_crystal_F_000 2240
_exptl_crystal_size_max 0.23
_exptl_crystal_size_mid 0.21
_exptl_crystal_size_min 0.19
_refine_diff_density_max 0.588
_refine_diff_density_min -0.595
_refine_ls_extinction_method none
_refine_ls_goodness_of_fit_ref 0.968
_refine_ls_hydrogen_treatment constr
_refine_ls_matrix_type full
_refine_ls_number_parameters 273
_refine_ls_number_reflns 4426
_refine_ls_number_restraints 0
_refine_ls_restrained_S_all 0.968
_refine_ls_R_factor_all 0.1029
_refine_ls_R_factor_gt 0.0428
_refine_ls_shift/su_max 0.000
_refine_ls_shift/su_mean 0.000
_refine_ls_structure_factor_coef Fsqd
_refine_ls_weighting_details 'calc w=1/[\s^2^(Fo^2^)+(0.0438P)^2^] where P=(Fo^2^+2Fc^2^)/3'
_refine_ls_weighting_scheme calc
_refine_ls_wR_factor_gt 0.0847
_refine_ls_wR_factor_ref 0.1014
_reflns_number_gt 2650
_reflns_number_total 4426
_reflns_threshold_expression I>2\s(I)
_cod_data_source_file hb5132.cif
_cod_data_source_block I
_cod_database_code 2224224
_cod_database_fobs_code 2224224

loop_
_symmetry_equiv_pos_as_xyz
'x, y, z'
'-x+1/2, -y, z+1/2'
'x+1/2, -y+1/2, -z'
'-x, y+1/2, -z+1/2'
'-x, -y, -z'
'x-1/2, y, -z-1/2'
'-x-1/2, y-1/2, z'
'x, -y-1/2, z-1/2'

loop_
_atom_site_type_symbol
_atom_site_label
_atom_site_fract_x
_atom_site_fract_y
_atom_site_fract_z
_atom_site_U_iso_or_equiv
_atom_site_adp_type
_atom_site_calc_flag
_atom_site_refinement_flags
_atom_site_occupancy
_atom_site_disorder_assembly
_atom_site_disorder_group
Se Se1 0.36683(5) 0.57372(4) 0.271792(15) 0.02983(13) Uani d . 1 . .
Se Se2 0.41005(5) 0.29253(4) 0.487699(15) 0.03145(13) Uani d . 1 . .
O O1 0.3545(5) 0.2664(4) 0.43901(12) 0.0799(15) Uani d . 1 . .
O O2 0.5188(4) 0.1974(3) 0.50425(14) 0.0553(11) Uani d . 1 . .
H H2 0.5936 0.1963 0.4890 0.083 Uiso calc R 1 . .
O O3 0.5015(5) 0.3935(3) 0.49155(15) 0.0644(12) Uani d . 1 . .
O O4 0.2793(4) 0.2887(3) 0.52431(10) 0.0452(9) Uani d . 1 . .
O O5 0.2967(4) 0.4638(3) 0.27541(12) 0.0459(9) Uani d . 1 . .
O O6 0.4460(4) 0.6107(3) 0.31613(11) 0.0476(10) Uani d . 1 . .
O O7 0.4741(4) 0.5824(3) 0.22931(11) 0.0554(11) Uani d . 1 . .
O O8 0.2301(4) 0.6563(3) 0.26121(17) 0.0647(13) Uani d . 1 . .
H H8 0.1503 0.6299 0.2659 0.097 Uiso calc R 1 . .
O O9 1.1750(4) 0.5569(3) 0.38425(14) 0.0651(13) Uani d . 1 . .
O O10 1.1601(4) 0.5021(3) 0.45094(14) 0.0589(11) Uani d . 1 . .
O O11 -0.3916(4) 0.2918(3) 0.36698(16) 0.0712(14) Uani d . 1 . .
O O12 -0.3715(4) 0.3419(4) 0.29945(16) 0.0713(13) Uani d . 1 . .
N N1 0.7158(4) 0.4848(3) 0.44020(13) 0.0345(9) Uani d . 1 . .
H H1 0.6641 0.4587 0.4611 0.041 Uiso calc R 1 . .
N N2 0.5007(4) 0.5204(3) 0.40355(15) 0.0420(11) Uani d . 1 . .
H H2A 0.4529 0.4972 0.4259 0.050 Uiso calc R 1 . .
H H2B 0.4539 0.5430 0.3809 0.050 Uiso calc R 1 . .
N N3 1.1047(5) 0.5295(3) 0.41618(15) 0.0419(11) Uani d . 1 . .
N N4 0.0710(4) 0.3519(3) 0.31176(13) 0.0358(10) Uani d . 1 . .
H H4 0.1237 0.3769 0.2909 0.043 Uiso calc R 1 . .
N N5 0.2842(4) 0.3237(3) 0.35110(14) 0.0436(11) Uani d . 1 . .
H H5A 0.3340 0.3483 0.3294 0.052 Uiso calc R 1 . .
H H5B 0.3288 0.3025 0.3744 0.052 Uiso calc R 1 . .
N N6 -0.3196(5) 0.3149(3) 0.33474(19) 0.0468(12) Uani d . 1 . .
C C1 0.6453(5) 0.5211(3) 0.40398(16) 0.0327(11) Uani d . 1 . .
C C2 0.7316(5) 0.5571(3) 0.36909(14) 0.0309(11) Uani d . 1 . .
H H2C 0.6864 0.5780 0.3430 0.037 Uiso calc R 1 . .
C C3 0.8802(5) 0.5620(3) 0.37265(15) 0.0328(11) Uani d . 1 . .
H H3 0.9374 0.5874 0.3497 0.039 Uiso calc R 1 . .
C C4 0.9448(5) 0.5275(4) 0.41192(16) 0.0311(11) Uani d . 1 . .
C C5 0.8634(5) 0.4879(4) 0.44491(16) 0.0342(11) Uani d . 1 . .
H H5C 0.9080 0.4632 0.4704 0.041 Uiso calc R 1 . .
C C6 0.1403(5) 0.3185(3) 0.34854(15) 0.0305(10) Uani d . 1 . .
C C9 -0.1590(5) 0.3146(3) 0.33920(17) 0.0330(11) Uani d . 1 . .
C C8 -0.0953(5) 0.2830(3) 0.37952(16) 0.0341(11) Uani d . 1 . .
H H8C -0.1541 0.2621 0.4030 0.041 Uiso calc R 1 . .
C C7 0.0523(5) 0.2838(3) 0.38333(15) 0.0312(11) Uani d . 1 . .
H H7 0.0960 0.2611 0.4093 0.037 Uiso calc R 1 . .
C C10 -0.0746(5) 0.3482(4) 0.30600(16) 0.0356(11) Uani d . 1 . .
H H10 -0.1167 0.3687 0.2794 0.043 Uiso calc R 1 . .

loop_
_atom_site_aniso_label
_atom_site_aniso_U_11
_atom_site_aniso_U_22
_atom_site_aniso_U_33
_atom_site_aniso_U_12
_atom_site_aniso_U_13
_atom_site_aniso_U_23
Se1 0.0236(2) 0.0403(3) 0.0256(2) -0.0052(2) 0.00113(19) -0.0015(2)
Se2 0.0267(2) 0.0409(3) 0.0268(2) -0.0001(2) 0.00137(19) 0.0081(2)
O1 0.061(3) 0.148(5) 0.030(2) 0.001(3) -0.006(2) -0.004(3)
O2 0.035(2) 0.051(2) 0.080(3) 0.0063(18) 0.0125(19) 0.029(2)
O3 0.070(3) 0.039(2) 0.084(3) -0.015(2) 0.034(2) 0.000(2)
O4 0.0268(19) 0.076(3) 0.0327(19) -0.0044(18) 0.0055(14) 0.0082(19)
O5 0.045(2) 0.038(2) 0.054(2) -0.0077(17) 0.0136(18) -0.0064(18)
O6 0.052(2) 0.061(3) 0.0296(19) -0.007(2) -0.0080(17) -0.0101(18)
O7 0.035(2) 0.100(3) 0.0312(19) -0.023(2) 0.0111(16) -0.006(2)
O8 0.029(2) 0.049(2) 0.117(4) -0.0035(18) -0.009(2) 0.025(2)
O9 0.033(2) 0.105(4) 0.058(3) -0.007(2) 0.012(2) 0.002(3)
O10 0.039(2) 0.075(3) 0.062(3) 0.008(2) -0.015(2) 0.004(2)
O11 0.033(2) 0.086(4) 0.094(4) -0.004(2) 0.025(2) 0.012(3)
O12 0.031(2) 0.093(4) 0.091(4) 0.002(2) -0.016(2) 0.016(3)
N1 0.031(2) 0.041(2) 0.032(2) -0.0018(19) 0.0058(17) 0.0056(19)
N2 0.025(2) 0.057(3) 0.044(3) -0.003(2) 0.0021(18) 0.007(2)
N3 0.033(3) 0.046(3) 0.047(3) 0.004(2) 0.001(2) -0.007(2)
N4 0.028(2) 0.050(3) 0.029(2) -0.0023(19) -0.0010(17) 0.0121(19)
N5 0.031(2) 0.059(3) 0.040(2) -0.005(2) -0.0055(18) 0.008(2)
N6 0.030(2) 0.032(3) 0.079(4) 0.0035(19) -0.003(3) 0.000(2)
C1 0.038(3) 0.024(2) 0.036(3) 0.001(2) 0.000(2) -0.004(2)
C2 0.030(3) 0.039(3) 0.024(2) 0.002(2) 0.000(2) 0.002(2)
C3 0.034(3) 0.031(3) 0.033(3) 0.001(2) 0.007(2) 0.001(2)
C4 0.027(3) 0.034(3) 0.033(3) 0.001(2) 0.000(2) -0.006(2)
C5 0.035(3) 0.035(3) 0.032(3) 0.002(2) -0.008(2) -0.001(2)
C6 0.028(2) 0.030(3) 0.034(3) -0.001(2) -0.006(2) -0.003(2)
C9 0.027(3) 0.027(3) 0.046(3) -0.001(2) 0.000(2) -0.004(2)
C8 0.039(3) 0.030(3) 0.033(3) 0.000(2) 0.012(2) -0.004(2)
C7 0.037(3) 0.032(3) 0.024(2) 0.002(2) -0.004(2) 0.001(2)
C10 0.033(3) 0.041(3) 0.034(3) -0.002(2) -0.010(2) 0.010(2)

loop_
_atom_type_symbol
_atom_type_description
_atom_type_scat_dispersion_real
_atom_type_scat_dispersion_imag
_atom_type_scat_source
C C 0.0033 0.0016 'International Tables Vol C Tables 4.2.6.8 and 6.1.1.4'
H H 0.0000 0.0000 'International Tables Vol C Tables 4.2.6.8 and 6.1.1.4'
N N 0.0061 0.0033 'International Tables Vol C Tables 4.2.6.8 and 6.1.1.4'
O O 0.0106 0.0060 'International Tables Vol C Tables 4.2.6.8 and 6.1.1.4'
Se Se -0.0929 2.2259 'International Tables Vol C Tables 4.2.6.8 and 6.1.1.4'

loop_
_geom_angle_atom_site_label_1
_geom_angle_atom_site_label_2
_geom_angle_atom_site_label_3
_geom_angle_site_symmetry_1
_geom_angle_site_symmetry_3
_geom_angle
_geom_angle_publ_flag
O6 Se1 O5 . . 113.95(19) ?
O6 Se1 O7 . . 111.69(19) ?
O5 Se1 O7 . . 111.02(19) ?
O6 Se1 O8 . . 106.5(2) ?
O5 Se1 O8 . . 108.74(19) ?
O7 Se1 O8 . . 104.3(2) ?
O1 Se2 O3 . . 114.9(3) ?
O1 Se2 O4 . . 112.8(2) ?
O3 Se2 O4 . . 111.1(2) ?
O1 Se2 O2 . . 107.0(3) ?
O3 Se2 O2 . . 108.3(2) ?
O4 Se2 O2 . . 101.76(18) ?
Se2 O2 H2 . . 109.5 ?
Se1 O8 H8 . . 109.5 ?
C5 N1 C1 . . 122.9(4) ?
C5 N1 H1 . . 118.6 ?
C1 N1 H1 . . 118.6 ?
C1 N2 H2A . . 120.0 ?
C1 N2 H2B . . 120.0 ?
H2A N2 H2B . . 120.0 ?
O9 N3 O10 . . 123.7(5) ?
O9 N3 C4 . . 117.4(4) ?
O10 N3 C4 . . 118.8(4) ?
C10 N4 C6 . . 123.8(4) ?
C10 N4 H4 . . 118.1 ?
C6 N4 H4 . . 118.1 ?
C6 N5 H5A . . 120.0 ?
C6 N5 H5B . . 120.0 ?
H5A N5 H5B . . 120.0 ?
O11 N6 O12 . . 124.5(5) ?
O11 N6 C9 . . 117.6(5) ?
O12 N6 C9 . . 117.8(5) ?
N2 C1 N1 . . 118.5(5) ?
N2 C1 C2 . . 123.8(5) ?
N1 C1 C2 . . 117.7(5) ?
C3 C2 C1 . . 121.1(5) ?
C3 C2 H2C . . 119.5 ?
C1 C2 H2C . . 119.5 ?
C2 C3 C4 . . 117.9(4) ?
C2 C3 H3 . . 121.0 ?
C4 C3 H3 . . 121.0 ?
C5 C4 C3 . . 121.5(4) ?
C5 C4 N3 . . 119.3(4) ?
C3 C4 N3 . . 119.1(4) ?
C4 C5 N1 . . 118.7(4) ?
C4 C5 H5C . . 120.6 ?
N1 C5 H5C . . 120.6 ?
N5 C6 N4 . . 119.7(4) ?
N5 C6 C7 . . 123.0(4) ?
N4 C6 C7 . . 117.3(4) ?
C10 C9 C8 . . 120.7(4) ?
C10 C9 N6 . . 120.0(5) ?
C8 C9 N6 . . 119.2(5) ?
C7 C8 C9 . . 118.7(4) ?
C7 C8 H8C . . 120.7 ?
C9 C8 H8C . . 120.7 ?
C8 C7 C6 . . 120.6(4) ?
C8 C7 H7 . . 119.7 ?
C6 C7 H7 . . 119.7 ?
N4 C10 C9 . . 118.9(4) ?
N4 C10 H10 . . 120.6 ?
C9 C10 H10 . . 120.6 ?

loop_
_geom_bond_atom_site_label_1
_geom_bond_atom_site_label_2
_geom_bond_site_symmetry_2
_geom_bond_distance
_geom_bond_publ_flag
Se1 O6 . 1.597(3) ?
Se1 O5 . 1.610(3) ?
Se1 O7 . 1.614(3) ?
Se1 O8 . 1.696(4) ?
Se2 O1 . 1.592(4) ?
Se2 O3 . 1.594(4) ?
Se2 O4 . 1.623(3) ?
Se2 O2 . 1.690(4) ?
O2 H2 . 0.8200 ?
O8 H8 . 0.8200 ?
O9 N3 . 1.213(5) ?
O10 N3 . 1.220(5) ?
O11 N6 . 1.213(6) ?
O12 N6 . 1.219(6) ?
N1 C5 . 1.350(6) ?
N1 C1 . 1.356(6) ?
N1 H1 . 0.8600 ?
N2 C1 . 1.315(6) ?
N2 H2A . 0.8600 ?
N2 H2B . 0.8600 ?
N3 C4 . 1.459(6) ?
N4 C10 . 1.337(6) ?
N4 C6 . 1.352(6) ?
N4 H4 . 0.8600 ?
N5 C6 . 1.312(6) ?
N5 H5A . 0.8600 ?
N5 H5B . 0.8600 ?
N6 C9 . 1.466(6) ?
C1 C2 . 1.398(6) ?
C2 C3 . 1.357(6) ?
C2 H2C . 0.9300 ?
C3 C4 . 1.400(6) ?
C3 H3 . 0.9300 ?
C4 C5 . 1.349(7) ?
C5 H5C . 0.9300 ?
C6 C7 . 1.399(6) ?
C9 C10 . 1.339(7) ?
C9 C8 . 1.412(7) ?
C8 C7 . 1.347(6) ?
C8 H8C . 0.9300 ?
C7 H7 . 0.9300 ?
C10 H10 . 0.9300 ?

loop_
_geom_hbond_atom_site_label_D
_geom_hbond_atom_site_label_H
_geom_hbond_atom_site_label_A
_geom_hbond_site_symmetry_A
_geom_hbond_distance_DH
_geom_hbond_distance_HA
_geom_hbond_distance_DA
_geom_hbond_angle_DHA
O2 H2 O4 3_556 0.82 1.75 2.527(5) 158
O8 H8 O7 6_556 0.82 1.73 2.546(5) 173
N1 H1 O3 . 0.86 1.95 2.773(5) 161
N2 H2A O3 . 0.86 2.46 3.152(6) 138
N2 H2B O6 . 0.86 2.15 2.943(6) 152
N2 H2B O9 1_455 0.86 2.54 3.057(6) 119
N4 H4 O5 . 0.86 2.01 2.769(5) 146
N5 H5A O5 . 0.86 2.27 2.958(6) 137
N5 H5B O1 . 0.86 2.02 2.833(6) 157
N5 H5B O11 1_655 0.86 2.56 3.016(6) 115
C2 H2C O6 . 0.93 2.37 3.132(6) 139
C8 H8C O4 3_456 0.93 2.37 3.261(6) 159
C3 H3 O7 6_656 0.93 2.41 3.202(6) 143
C5 H5C O2 3_556 0.93 2.50 3.245(6) 137
C5 H5C O10 5_766 0.93 2.50 3.150(6) 128
C7 H7 O1 . 0.93 2.52 3.228(6) 134
C10 H10 O5 6_556 0.93 2.23 3.130(6) 162

loop_
_geom_torsion_atom_site_label_1
_geom_torsion_atom_site_label_2
_geom_torsion_atom_site_label_3
_geom_torsion_atom_site_label_4
_geom_torsion_site_symmetry_1
_geom_torsion_site_symmetry_2
_geom_torsion_site_symmetry_3
_geom_torsion_site_symmetry_4
_geom_torsion
_geom_torsion_publ_flag
C5 N1 C1 N2 . . . . -175.8(4) ?
C5 N1 C1 C2 . . . . 4.3(7) ?
N2 C1 C2 C3 . . . . 175.6(5) ?
N1 C1 C2 C3 . . . . -4.5(7) ?
C1 C2 C3 C4 . . . . 1.6(7) ?
C2 C3 C4 C5 . . . . 1.8(7) ?
C2 C3 C4 N3 . . . . 178.4(4) ?
O9 N3 C4 C5 . . . . 173.2(5) ?
O10 N3 C4 C5 . . . . -5.4(7) ?
O9 N3 C4 C3 . . . . -3.4(7) ?
O10 N3 C4 C3 . . . . 177.9(5) ?
C3 C4 C5 N1 . . . . -2.2(7) ?
N3 C4 C5 N1 . . . . -178.8(4) ?
C1 N1 C5 C4 . . . . -1.0(7) ?
C10 N4 C6 N5 . . . . 179.0(5) ?
C10 N4 C6 C7 . . . . -4.0(7) ?
O11 N6 C9 C10 . . . . -173.8(5) ?
O12 N6 C9 C10 . . . . 3.5(7) ?
O11 N6 C9 C8 . . . . 3.1(7) ?
O12 N6 C9 C8 . . . . -179.5(5) ?
C10 C9 C8 C7 . . . . -2.5(7) ?
N6 C9 C8 C7 . . . . -179.5(4) ?
C9 C8 C7 C6 . . . . 2.2(7) ?
N5 C6 C7 C8 . . . . 177.8(5) ?
N4 C6 C7 C8 . . . . 0.9(7) ?
C6 N4 C10 C9 . . . . 3.7(8) ?
C8 C9 C10 N4 . . . . -0.3(8) ?
N6 C9 C10 N4 . . . . 176.6(5) ?
